data_4106489
loop_
_publ_author_name
'Tatsumi Ochiai'
'Masaaki Nakamoto'
'Yusuke Inagaki'
'Akira Sekiguchi'

_publ_section_title
;
 Sulfur-Substituted Tetrahedranes
;
_journal_name_full 'Journal of the American Chemical Society'
_journal_page_first 11504
_journal_page_last 11507
_journal_paper_doi 10.1021/ja205361a
_journal_volume 133
_journal_year 2011
_chemical_formula_sum 'C19 H32 O2 S Si3'
_chemical_formula_weight 408.78
_chemical_name_systematic
; 
 ? 
;
_space_group_IT_number 14
_symmetry_cell_setting monoclinic
_symmetry_space_group_name_Hall '-P 2ybc'
_symmetry_space_group_name_H-M 'P 1 21/c 1'
_atom_sites_solution_hydrogens geom
_atom_sites_solution_primary direct
_atom_sites_solution_secondary difmap
_audit_creation_method SHELXL-97
_cell_angle_alpha 90.00
_cell_angle_beta 119.157(2)
_cell_angle_gamma 90.00
_cell_formula_units_Z 4
_cell_length_a 17.366(3)
_cell_length_b 9.1430(16)
_cell_length_c 17.699(3)
_cell_measurement_reflns_used 8937
_cell_measurement_temperature 120
_cell_measurement_theta_max 27.48
_cell_measurement_theta_min 2.30
_cell_volume 2454.1(7)
_computing_cell_refinement 'APEX2 (Bruker AXS, 2006)'
_computing_data_collection 'APEX2 (Bruker AXS, 2006)'
_computing_data_reduction 'SAINT (Bruker AXS, 2004)'
_computing_molecular_graphics 'XSHEL (Bruker AXS,2002)'
_computing_publication_material 'XCIF (Bruker AXS, 2001)'
_computing_structure_refinement 'SHELXL-97 (Sheldrick, 1997)'
_computing_structure_solution 'SHELXS-97 (Sheldrick, 1997)'
_diffrn_ambient_temperature 120
_diffrn_detector_area_resol_mean 8.333
_diffrn_measured_fraction_theta_full 0.989
_diffrn_measured_fraction_theta_max 0.989
_diffrn_measurement_device_type 'Bruker APEXII CCD area detector'
_diffrn_measurement_method 'phi and omega scans'
_diffrn_radiation_monochromator graphite
_diffrn_radiation_source 'fine-focus sealed tube'
_diffrn_radiation_type MoK\a
_diffrn_radiation_wavelength 0.71073
_diffrn_reflns_av_R_equivalents 0.0375
_diffrn_reflns_av_sigmaI/netI 0.0291
_diffrn_reflns_limit_h_max 22
_diffrn_reflns_limit_h_min -22
_diffrn_reflns_limit_k_max 11
_diffrn_reflns_limit_k_min -11
_diffrn_reflns_limit_l_max 22
_diffrn_reflns_limit_l_min -22
_diffrn_reflns_number 26544
_diffrn_reflns_theta_full 27.51
_diffrn_reflns_theta_max 27.51
_diffrn_reflns_theta_min 1.34
_exptl_absorpt_coefficient_mu 0.288
_exptl_absorpt_correction_T_max 0.9773
_exptl_absorpt_correction_T_min 0.8936
_exptl_absorpt_correction_type empirical
_exptl_absorpt_process_details
; 
SADABS Sheldrick 1996 
;
_exptl_crystal_colour colorless
_exptl_crystal_density_diffrn 1.106
_exptl_crystal_description plate
_exptl_crystal_F_000 880
_exptl_crystal_size_max 0.40
_exptl_crystal_size_mid 0.38
_exptl_crystal_size_min 0.08
_refine_diff_density_max 0.311
_refine_diff_density_min -0.278
_refine_diff_density_rms 0.043
_refine_ls_extinction_method none
_refine_ls_goodness_of_fit_ref 1.008
_refine_ls_hydrogen_treatment constr
_refine_ls_matrix_type full
_refine_ls_number_parameters 235
_refine_ls_number_reflns 5570
_refine_ls_number_restraints 0
_refine_ls_restrained_S_all 1.008
_refine_ls_R_factor_all 0.0431
_refine_ls_R_factor_gt 0.0321
_refine_ls_shift/su_max 0.001
_refine_ls_shift/su_mean 0.000
_refine_ls_structure_factor_coef Fsqd
_refine_ls_weighting_details 'calc w=1/[\s^2^(Fo^2^)+(0.0387P)^2^+0.8681P] where P=(Fo^2^+2Fc^2^)/3'
_refine_ls_weighting_scheme calc
_refine_ls_wR_factor_gt 0.0800
_refine_ls_wR_factor_ref 0.0865
_reflns_number_gt 4590
_reflns_number_total 5570
_reflns_threshold_expression >2sigma(I)
_cod_data_source_file ja205361a_si_003.cif
_cod_data_source_block tdsoph_0m
_cod_original_sg_symbol_H-M 'P 1 21/c 1 '
_cod_database_code 4106489

loop_
_symmetry_equiv_pos_as_xyz
'x, y, z'
'-x, y+1/2, -z+1/2'
'-x, -y, -z'
'x, -y-1/2, z-1/2'

loop_
_atom_site_label
_atom_site_type_symbol
_atom_site_fract_x
_atom_site_fract_y
_atom_site_fract_z
_atom_site_U_iso_or_equiv
_atom_site_adp_type
_atom_site_occupancy
_atom_site_symmetry_multiplicity
_atom_site_calc_flag
_atom_site_refinement_flags
C1 C 0.26843(9) 0.20686(15) 0.24067(8) 0.0231(3) Uani 1 1 d .
C2 C 0.24180(9) 0.17442(15) 0.30658(9) 0.0251(3) Uani 1 1 d .
C3 C 0.17357(9) 0.17825(15) 0.21246(9) 0.0258(3) Uani 1 1 d .
C4 C 0.24074(9) 0.05617(15) 0.24510(9) 0.0250(3) Uani 1 1 d .
C5 C 0.38919(10) 0.1648(2) 0.48799(10) 0.0379(4) Uani 1 1 d .
H5A H 0.4021 0.0633 0.4801 0.057 Uiso 1 1 calc R
H5B H 0.4069 0.1815 0.5490 0.057 Uiso 1 1 calc R
H5C H 0.4220 0.2311 0.4705 0.057 Uiso 1 1 calc R
C6 C 0.23890(11) 0.39038(18) 0.43186(11) 0.0390(4) Uani 1 1 d .
H6A H 0.2683 0.4587 0.4116 0.059 Uiso 1 1 calc R
H6B H 0.2576 0.4102 0.4928 0.059 Uiso 1 1 calc R
H6C H 0.1749 0.4027 0.3973 0.059 Uiso 1 1 calc R
C7 C 0.20253(11) 0.06423(19) 0.44255(10) 0.0385(4) Uani 1 1 d .
H7A H 0.1397 0.0813 0.4030 0.058 Uiso 1 1 calc R
H7B H 0.2146 0.0749 0.5024 0.058 Uiso 1 1 calc R
H7C H 0.2183 -0.0349 0.4338 0.058 Uiso 1 1 calc R
C8 C 0.05256(12) 0.4356(2) 0.13663(13) 0.0542(5) Uani 1 1 d .
H8A H 0.0565 0.4577 0.1926 0.081 Uiso 1 1 calc R
H8B H -0.0047 0.4682 0.0898 0.081 Uiso 1 1 calc R
H8C H 0.0999 0.4865 0.1323 0.081 Uiso 1 1 calc R
C9 C -0.01971(11) 0.1325(2) 0.14313(12) 0.0486(5) Uani 1 1 d .
H9A H -0.0106 0.0272 0.1406 0.073 Uiso 1 1 calc R
H9B H -0.0789 0.1590 0.0974 0.073 Uiso 1 1 calc R
H9C H -0.0137 0.1571 0.1997 0.073 Uiso 1 1 calc R
C10 C 0.05852(11) 0.19211(19) 0.02229(10) 0.0389(4) Uani 1 1 d .
H10A H 0.1071 0.2413 0.0192 0.058 Uiso 1 1 calc R
H10B H 0.0022 0.2262 -0.0252 0.058 Uiso 1 1 calc R
H10C H 0.0635 0.0862 0.0174 0.058 Uiso 1 1 calc R
C11 C 0.19171(17) -0.2437(2) 0.27389(14) 0.0637(6) Uani 1 1 d .
H11A H 0.2129 -0.2220 0.3351 0.095 Uiso 1 1 calc R
H11B H 0.1975 -0.3488 0.2668 0.095 Uiso 1 1 calc R
H11C H 0.1296 -0.2151 0.2399 0.095 Uiso 1 1 calc R
C12 C 0.21978(11) -0.18098(18) 0.12008(10) 0.0370(4) Uani 1 1 d .
H12A H 0.1567 -0.1592 0.0858 0.056 Uiso 1 1 calc R
H12B H 0.2298 -0.2846 0.1137 0.056 Uiso 1 1 calc R
H12C H 0.2526 -0.1207 0.0997 0.056 Uiso 1 1 calc R
C13 C 0.37777(13) -0.1796(2) 0.30498(14) 0.0629(6) Uani 1 1 d .
H13A H 0.4120 -0.1183 0.2866 0.094 Uiso 1 1 calc R
H13B H 0.3890 -0.2830 0.2992 0.094 Uiso 1 1 calc R
H13C H 0.3953 -0.1584 0.3655 0.094 Uiso 1 1 calc R
C14 C 0.43704(9) 0.30105(16) 0.29896(9) 0.0278(3) Uani 1 1 d .
C15 C 0.48910(11) 0.18508(18) 0.30146(11) 0.0378(4) Uani 1 1 d .
H15 H 0.4675 0.1151 0.2560 0.045 Uiso 1 1 calc R
C16 C 0.57371(11) 0.1724(2) 0.37159(13) 0.0468(4) Uani 1 1 d .
H16 H 0.6101 0.0924 0.3747 0.056 Uiso 1 1 calc R
C17 C 0.60492(11) 0.2756(2) 0.43660(12) 0.0448(4) Uani 1 1 d .
H17 H 0.6629 0.2665 0.4841 0.054 Uiso 1 1 calc R
C18 C 0.55321(11) 0.3911(2) 0.43332(12) 0.0465(4) Uani 1 1 d .
H18 H 0.5755 0.4619 0.4783 0.056 Uiso 1 1 calc R
C19 C 0.46828(10) 0.40485(18) 0.36432(11) 0.0381(4) Uani 1 1 d .
H19 H 0.4320 0.4844 0.3619 0.046 Uiso 1 1 calc R
O1 O 0.30025(8) 0.46584(12) 0.20976(9) 0.0502(3) Uani 1 1 d .
O2 O 0.32622(8) 0.25741(17) 0.13593(7) 0.0520(3) Uani 1 1 d .
S1 S 0.32852(2) 0.31733(4) 0.21205(2) 0.03122(10) Uani 1 1 d .
Si1 Si 0.26903(2) 0.19971(4) 0.42042(2) 0.02547(10) Uani 1 1 d .
Si2 Si 0.06385(3) 0.23513(5) 0.12746(3) 0.02920(11) Uani 1 1 d .
Si3 Si 0.25807(3) -0.14016(4) 0.23573(3) 0.03106(11) Uani 1 1 d .

loop_
_atom_site_aniso_label
_atom_site_aniso_U_11
_atom_site_aniso_U_22
_atom_site_aniso_U_33
_atom_site_aniso_U_23
_atom_site_aniso_U_13
_atom_site_aniso_U_12
C1 0.0221(6) 0.0236(7) 0.0214(6) -0.0001(5) 0.0088(5) -0.0005(5)
C2 0.0233(6) 0.0278(7) 0.0224(7) -0.0019(5) 0.0098(5) -0.0023(5)
C3 0.0245(7) 0.0263(7) 0.0245(7) -0.0017(5) 0.0103(6) -0.0021(5)
C4 0.0256(7) 0.0243(7) 0.0236(7) -0.0003(5) 0.0108(5) -0.0014(5)
C5 0.0287(8) 0.0557(10) 0.0267(8) 0.0036(7) 0.0115(6) 0.0033(7)
C6 0.0418(9) 0.0368(9) 0.0344(8) -0.0073(7) 0.0154(7) 0.0010(7)
C7 0.0434(9) 0.0444(10) 0.0342(8) -0.0065(7) 0.0239(7) -0.0110(7)
C8 0.0411(10) 0.0430(10) 0.0618(12) -0.0058(9) 0.0119(9) 0.0132(8)
C9 0.0319(9) 0.0732(13) 0.0430(10) -0.0101(9) 0.0201(8) -0.0125(8)
C10 0.0349(8) 0.0485(10) 0.0269(8) 0.0004(7) 0.0101(7) -0.0047(7)
C11 0.1103(19) 0.0374(10) 0.0658(13) -0.0116(9) 0.0605(14) -0.0269(11)
C12 0.0396(9) 0.0353(9) 0.0340(8) -0.0043(6) 0.0163(7) 0.0054(7)
C13 0.0524(11) 0.0355(10) 0.0605(13) -0.0050(9) -0.0041(10) 0.0141(8)
C14 0.0247(7) 0.0302(7) 0.0305(7) 0.0054(6) 0.0150(6) -0.0026(6)
C15 0.0360(8) 0.0391(9) 0.0432(9) -0.0028(7) 0.0230(7) 0.0004(7)
C16 0.0330(9) 0.0514(11) 0.0591(12) 0.0074(9) 0.0248(8) 0.0110(8)
C17 0.0260(8) 0.0599(11) 0.0431(10) 0.0077(8) 0.0128(7) -0.0018(8)
C18 0.0360(9) 0.0514(11) 0.0437(10) -0.0080(8) 0.0128(8) -0.0112(8)
C19 0.0345(8) 0.0318(8) 0.0445(9) -0.0016(7) 0.0166(7) -0.0023(7)
O1 0.0380(6) 0.0295(6) 0.0666(8) 0.0195(6) 0.0125(6) 0.0017(5)
O2 0.0488(7) 0.0851(10) 0.0258(6) 0.0058(6) 0.0210(5) -0.0065(7)
S1 0.02904(19) 0.0342(2) 0.02766(19) 0.00978(15) 0.01163(15) -0.00180(15)
Si1 0.02315(19) 0.0309(2) 0.02177(19) -0.00243(15) 0.01045(15) -0.00153(15)
Si2 0.02056(19) 0.0339(2) 0.0278(2) -0.00334(16) 0.00762(16) -0.00035(16)
Si3 0.0374(2) 0.0221(2) 0.0277(2) -0.00095(15) 0.01127(18) -0.00209(16)

loop_
_atom_type_symbol
_atom_type_description
_atom_type_scat_dispersion_real
_atom_type_scat_dispersion_imag
_atom_type_scat_source
C C 0.0033 0.0016 'International Tables Vol C Tables 4.2.6.8 and 6.1.1.4'
H H 0.0000 0.0000 'International Tables Vol C Tables 4.2.6.8 and 6.1.1.4'
O O 0.0106 0.0060 'International Tables Vol C Tables 4.2.6.8 and 6.1.1.4'
Si Si 0.0817 0.0704 'International Tables Vol C Tables 4.2.6.8 and 6.1.1.4'
S S 0.1246 0.1234 'International Tables Vol C Tables 4.2.6.8 and 6.1.1.4'

loop_
_geom_angle_atom_site_label_1
_geom_angle_atom_site_label_2
_geom_angle_atom_site_label_3
_geom_angle
C4 C1 C2 62.30(9)
C4 C1 C3 61.23(9)
C2 C1 C3 60.71(9)
C4 C1 S1 146.73(11)
C2 C1 S1 145.95(11)
C3 C1 S1 137.98(10)
C1 C2 C3 60.11(9)
C1 C2 C4 58.68(9)
C3 C2 C4 59.83(9)
C1 C2 Si1 145.42(10)
C3 C2 Si1 148.37(11)
C4 C2 Si1 140.70(10)
C1 C3 C2 59.18(9)
C1 C3 C4 58.75(9)
C2 C3 C4 60.92(9)
C1 C3 Si2 139.44(11)
C2 C3 Si2 149.11(11)
C4 C3 Si2 145.29(10)
C1 C4 C3 60.02(9)
C1 C4 C2 59.02(9)
C3 C4 C2 59.25(9)
C1 C4 Si3 146.60(11)
C3 C4 Si3 144.63(10)
C2 C4 Si3 143.95(10)
Si1 C5 H5A 109.5
Si1 C5 H5B 109.5
H5A C5 H5B 109.5
Si1 C5 H5C 109.5
H5A C5 H5C 109.5
H5B C5 H5C 109.5
Si1 C6 H6A 109.5
Si1 C6 H6B 109.5
H6A C6 H6B 109.5
Si1 C6 H6C 109.5
H6A C6 H6C 109.5
H6B C6 H6C 109.5
Si1 C7 H7A 109.5
Si1 C7 H7B 109.5
H7A C7 H7B 109.5
Si1 C7 H7C 109.5
H7A C7 H7C 109.5
H7B C7 H7C 109.5
Si2 C8 H8A 109.5
Si2 C8 H8B 109.5
H8A C8 H8B 109.5
Si2 C8 H8C 109.5
H8A C8 H8C 109.5
H8B C8 H8C 109.5
Si2 C9 H9A 109.5
Si2 C9 H9B 109.5
H9A C9 H9B 109.5
Si2 C9 H9C 109.5
H9A C9 H9C 109.5
H9B C9 H9C 109.5
Si2 C10 H10A 109.5
Si2 C10 H10B 109.5
H10A C10 H10B 109.5
Si2 C10 H10C 109.5
H10A C10 H10C 109.5
H10B C10 H10C 109.5
Si3 C11 H11A 109.5
Si3 C11 H11B 109.5
H11A C11 H11B 109.5
Si3 C11 H11C 109.5
H11A C11 H11C 109.5
H11B C11 H11C 109.5
Si3 C12 H12A 109.5
Si3 C12 H12B 109.5
H12A C12 H12B 109.5
Si3 C12 H12C 109.5
H12A C12 H12C 109.5
H12B C12 H12C 109.5
Si3 C13 H13A 109.5
Si3 C13 H13B 109.5
H13A C13 H13B 109.5
Si3 C13 H13C 109.5
H13A C13 H13C 109.5
H13B C13 H13C 109.5
C15 C14 C19 121.01(14)
C15 C14 S1 119.83(12)
C19 C14 S1 119.15(12)
C14 C15 C16 118.91(16)
C14 C15 H15 120.5
C16 C15 H15 120.5
C17 C16 C15 120.14(16)
C17 C16 H16 119.9
C15 C16 H16 119.9
C18 C17 C16 120.65(16)
C18 C17 H17 119.7
C16 C17 H17 119.7
C17 C18 C19 120.05(17)
C17 C18 H18 120.0
C19 C18 H18 120.0
C14 C19 C18 119.23(16)
C14 C19 H19 120.4
C18 C19 H19 120.4
O1 S1 O2 118.73(8)
O1 S1 C1 108.62(7)
O2 S1 C1 108.22(7)
O1 S1 C14 108.01(7)
O2 S1 C14 108.37(8)
C1 S1 C14 103.91(7)
C2 Si1 C5 106.91(7)
C2 Si1 C7 106.93(7)
C5 Si1 C7 111.57(8)
C2 Si1 C6 107.47(7)
C5 Si1 C6 112.23(8)
C7 Si1 C6 111.40(8)
C3 Si2 C10 106.61(7)
C3 Si2 C9 107.99(8)
C10 Si2 C9 112.37(8)
C3 Si2 C8 108.62(7)
C10 Si2 C8 109.87(9)
C9 Si2 C8 111.19(10)
C4 Si3 C11 107.89(9)
C4 Si3 C12 108.00(7)
C11 Si3 C12 110.28(9)
C4 Si3 C13 107.97(7)
C11 Si3 C13 110.72(12)
C12 Si3 C13 111.83(9)

loop_
_geom_bond_atom_site_label_1
_geom_bond_atom_site_label_2
_geom_bond_distance
C1 C4 1.4739(19)
C1 C2 1.4792(19)
C1 C3 1.4932(19)
C1 S1 1.6973(14)
C2 C3 1.5022(18)
C2 C4 1.5276(19)
C2 Si1 1.8462(15)
C3 C4 1.5111(19)
C3 Si2 1.8361(14)
C4 Si3 1.8409(15)
C5 Si1 1.8589(16)
C5 H5A 0.9800
C5 H5B 0.9800
C5 H5C 0.9800
C6 Si1 1.8593(16)
C6 H6A 0.9800
C6 H6B 0.9800
C6 H6C 0.9800
C7 Si1 1.8606(16)
C7 H7A 0.9800
C7 H7B 0.9800
C7 H7C 0.9800
C8 Si2 1.8586(19)
C8 H8A 0.9800
C8 H8B 0.9800
C8 H8C 0.9800
C9 Si2 1.8589(18)
C9 H9A 0.9800
C9 H9B 0.9800
C9 H9C 0.9800
C10 Si2 1.8602(17)
C10 H10A 0.9800
C10 H10B 0.9800
C10 H10C 0.9800
C11 Si3 1.854(2)
C11 H11A 0.9800
C11 H11B 0.9800
C11 H11C 0.9800
C12 Si3 1.8562(17)
C12 H12A 0.9800
C12 H12B 0.9800
C12 H12C 0.9800
C13 Si3 1.8632(19)
C13 H13A 0.9800
C13 H13B 0.9800
C13 H13C 0.9800
C14 C15 1.380(2)
C14 C19 1.386(2)
C14 S1 1.7650(15)
C15 C16 1.391(2)
C15 H15 0.9500
C16 C17 1.379(3)
C16 H16 0.9500
C17 C18 1.369(3)
C17 H17 0.9500
C18 C19 1.388(2)
C18 H18 0.9500
C19 H19 0.9500
O1 S1 1.4377(13)
O2 S1 1.4368(13)
